data_7043118
loop_
_publ_author_name
'Zhang, Qiurui'
'Zhang, Wenjuan'
'Rajendran, Natesan Mannangatti'
'Liang, Tongling'
'Sun, Wen Hua'

_publ_section_title
;
 Thermo-enhanced ring-opening polymerization of \e-caprolactone: The
 synthesis, characterization and catalytic behavior of aluminum
 hydroquinolin-8-olates
;
_journal_name_full 'Dalton Trans.'
_journal_paper_doi 10.1039/C7DT01720K
_journal_year 2017
_chemical_formula_moiety 'C34 H56 Al2 N2 O2'
_chemical_formula_sum 'C34 H56 Al2 N2 O2'
_chemical_formula_weight 578.77
_chemical_name_systematic
;
 ? 
;
_space_group_crystal_system triclinic
_space_group_IT_number 2
_space_group_name_Hall '-P 1'
_space_group_name_H-M_alt 'P -1'
_symmetry_space_group_name_Hall '-P 1'
_symmetry_space_group_name_H-M 'P -1'
_atom_sites_solution_hydrogens geom
_atom_sites_solution_primary direct
_atom_sites_solution_secondary difmap
_audit_creation_date 2016-06-16
_audit_creation_method
;
Olex2 1.2
(compiled 2016.02.19 svn.r3266 for OlexSys, GUI svn.r5155)
;
_audit_update_record
;
2017-04-01 deposited with the CCDC.
2017-05-25 downloaded from the CCDC.
;
_cell_angle_alpha 69.83(3)
_cell_angle_beta 85.85(3)
_cell_angle_gamma 79.94(3)
_cell_formula_units_Z 1
_cell_length_a 9.2441(18)
_cell_length_b 9.926(2)
_cell_length_c 10.261(2)
_cell_measurement_reflns_used 2538
_cell_measurement_temperature 173.1500
_cell_measurement_theta_max 27.4560
_cell_measurement_theta_min 2.1147
_cell_volume 870.1(3)
_computing_cell_refinement 'CrystalClear (Rigaku Inc., 2007)'
_computing_data_collection 'CrystalClear (Rigaku Inc., 2007)'
_computing_data_reduction 'CrystalClear (Rigaku Inc., 2007)'
_computing_molecular_graphics 'Olex2 (Dolomanov et al., 2009)'
_computing_publication_material 'Olex2 (Dolomanov et al., 2009)'
_computing_structure_refinement 'ShelXL (Sheldrick, 2015)'
_computing_structure_solution
;
????
;
_diffrn_ambient_temperature 173.1500
_diffrn_detector_area_resol_mean 28.5714
_diffrn_measured_fraction_theta_full 0.995
_diffrn_measured_fraction_theta_max 0.995
_diffrn_measurement_details
;
scan:
    Number of images: 360
               Slice: -110.0000 - 70.0000
         Image width: 0.5000
            Exp time: 10.0000
       Rotation axis: Omega
               Omega: 0.0000
                 Chi: 45.0000
                 Phi: 0.0000
                 XTD: 45.1888
              2theta: -19.8557
scan:
    Number of images: 360
               Slice: -110.0000 - 70.0000
         Image width: 0.5000
            Exp time: 10.0000
       Rotation axis: Omega
               Omega: 0.0000
                 Chi: 45.0000
                 Phi: 90.0000
                 XTD: 45.1888
              2theta: -19.8557
scan:
    Number of images: 360
               Slice: -110.0000 - 70.0000
         Image width: 0.5000
            Exp time: 10.0000
       Rotation axis: Omega
               Omega: 0.0000
                 Chi: 45.0000
                 Phi: 180.0000
                 XTD: 45.1888
              2theta: -19.8557
;
_diffrn_measurement_device
;
Saturn724+ (2x2 bin mode)
;
_diffrn_measurement_device_details
;
AFC10: Fixed Chi 2 circle
;
_diffrn_measurement_device_type 'Bruker P4'
_diffrn_measurement_method dtprofit.ref
_diffrn_orient_matrix_type d*Trek
_diffrn_orient_matrix_UB_11 -0.0064
_diffrn_orient_matrix_UB_12 -0.0936
_diffrn_orient_matrix_UB_13 -0.0572
_diffrn_orient_matrix_UB_21 -0.0922
_diffrn_orient_matrix_UB_22 0.0470
_diffrn_orient_matrix_UB_23 -0.0331
_diffrn_orient_matrix_UB_31 0.0791
_diffrn_orient_matrix_UB_32 0.0323
_diffrn_orient_matrix_UB_33 -0.0591
_diffrn_radiation_detector CCD
_diffrn_radiation_monochromator 'Graphite Monochromator'
_diffrn_radiation_type MoK\a
_diffrn_radiation_wavelength 0.71073
_diffrn_reflns_av_R_equivalents 0.0468
_diffrn_reflns_av_unetI/netI 0.0465
_diffrn_reflns_limit_h_max 11
_diffrn_reflns_limit_h_min -11
_diffrn_reflns_limit_k_max 11
_diffrn_reflns_limit_k_min -12
_diffrn_reflns_limit_l_max 12
_diffrn_reflns_limit_l_min -12
_diffrn_reflns_number 9544
_diffrn_reflns_theta_full 26.37
_diffrn_reflns_theta_max 26.37
_diffrn_reflns_theta_min 3.08
_diffrn_source 'Sealed Tube'
_diffrn_source_current 30.0000
_diffrn_source_power 1.5000
_diffrn_source_voltage 50.0000
_exptl_absorpt_coefficient_mu 0.114
_exptl_absorpt_correction_T_max 1.0000
_exptl_absorpt_correction_T_min 0.8207
_exptl_absorpt_correction_type multi-scan
_exptl_crystal_colour colourless
_exptl_crystal_colour_primary colourless
_exptl_crystal_density_diffrn 1.105
_exptl_crystal_density_method 'not measured'
_exptl_crystal_description block
_exptl_crystal_F_000 316
_exptl_crystal_size_max 0.3
_exptl_crystal_size_mid 0.2
_exptl_crystal_size_min 0.1
_refine_diff_density_max 0.825
_refine_diff_density_min -0.337
_refine_diff_density_rms 0.051
_refine_ls_extinction_method none
_refine_ls_goodness_of_fit_ref 1.138
_refine_ls_hydrogen_treatment constr
_refine_ls_matrix_type full
_refine_ls_number_parameters 185
_refine_ls_number_reflns 3551
_refine_ls_number_restraints 0
_refine_ls_restrained_S_all 1.138
_refine_ls_R_factor_all 0.0866
_refine_ls_R_factor_gt 0.0747
_refine_ls_shift/su_max 0.000
_refine_ls_shift/su_mean 0.000
_refine_ls_structure_factor_coef Fsqd
_refine_ls_weighting_details 'calc w=1/[\s^2^(Fo^2^)+(0.0521P)^2^+0.7719P] where P=(Fo^2^+2Fc^2^)/3'
_refine_ls_weighting_scheme calc
_refine_ls_wR_factor_gt 0.1576
_refine_ls_wR_factor_ref 0.1647
_reflns_number_gt 3156
_reflns_number_total 3551
_reflns_threshold_expression >2sigma(I)
_cod_data_source_file c7dt01720k2.cif
_cod_data_source_block C3
_cod_database_code 7043118
_diffrn_number_total 3943
_olex2_refinement_description
;
1. Fixed Uiso
 At 1.2 times of:
  All C(H) groups, All C(H,H) groups
 At 1.5 times of:
  All C(H,H,H) groups
2.a Ternary CH refined with riding coordinates:
 C11(H11), C15(H15), C8(H8)
2.b Secondary CH2 refined with riding coordinates:
 C10(H10A,H10B), C14(H14A,H14B), C5(H5A,H5B), C6(H6A,H6B), C7(H7A,H7B)
2.c Aromatic/amide H refined with riding coordinates:
 C2(H2), C3(H3), C1(H1)
2.d Idealised Me refined as rotating group:
 C12(H12A,H12B,H12C), C13(H13A,H13B,H13C), C17(H17A,H17B,H17C), C16(H16A,H16B,
 H16C)
;
_olex2_submission_special_instructions 'No special instructions were received'

loop_
_space_group_symop_id
_space_group_symop_operation_xyz
1 'x, y, z'
2 '-x, -y, -z'

loop_
_atom_site_label
_atom_site_type_symbol
_atom_site_fract_x
_atom_site_fract_y
_atom_site_fract_z
_atom_site_U_iso_or_equiv
_atom_site_adp_type
_atom_site_occupancy
_atom_site_calc_flag
_atom_site_refinement_flags_posn
Al1 Al 0.53803(8) 0.48197(8) 0.36082(8) 0.0309(2) Uani 1 d .
O1 O 0.43880(19) 0.40088(18) 0.52610(17) 0.0318(4) Uani 1 d .
N1 N 0.4544(2) 0.3104(2) 0.3217(2) 0.0354(5) Uani 1 d .
C11 C 0.8114(3) 0.3596(3) 0.2203(3) 0.0380(6) Uani 1 d .
H11 H 0.7487 0.2965 0.2007 0.046 Uiso 1 calc R
C10 C 0.7483(3) 0.3933(3) 0.3502(3) 0.0350(6) Uani 1 d .
H10A H 0.8090 0.4586 0.3665 0.042 Uiso 1 calc R
H10B H 0.7647 0.3009 0.4294 0.042 Uiso 1 calc R
C2 C 0.3856(3) 0.1758(3) 0.1908(3) 0.0415(7) Uani 1 d .
H2 H 0.3880 0.1580 0.1054 0.050 Uiso 1 calc R
C4 C 0.3139(3) 0.1179(3) 0.4308(3) 0.0349(6) Uani 1 d .
C3 C 0.3148(3) 0.0925(3) 0.3066(3) 0.0419(7) Uani 1 d .
H3 H 0.2667 0.0178 0.3004 0.050 Uiso 1 calc R
C1 C 0.4525(3) 0.2849(3) 0.2020(3) 0.0368(6) Uani 1 d .
H1 H 0.4988 0.3439 0.1222 0.044 Uiso 1 calc R
C14 C 0.4357(3) 0.6409(3) 0.2005(3) 0.0370(6) Uani 1 d .
H14A H 0.5027 0.7130 0.1606 0.044 Uiso 1 calc R
H14B H 0.4230 0.5982 0.1288 0.044 Uiso 1 calc R
C9 C 0.3881(3) 0.2264(3) 0.4342(3) 0.0355(6) Uani 1 d .
C15 C 0.2849(3) 0.7248(3) 0.2243(3) 0.0437(7) Uani 1 d .
H15 H 0.2958 0.7619 0.3015 0.052 Uiso 1 calc R
C12 C 0.9692(3) 0.2783(3) 0.2378(3) 0.0498(8) Uani 1 d .
H12A H 1.0336 0.3388 0.2553 0.075 Uiso 1 calc GR
H12B H 1.0019 0.2570 0.1530 0.075 Uiso 1 calc GR
H12C H 0.9733 0.1871 0.3165 0.075 Uiso 1 calc GR
C13 C 0.8040(4) 0.4991(4) 0.0949(3) 0.0571(9) Uani 1 d .
H13A H 0.7013 0.5457 0.0776 0.086 Uiso 1 calc GR
H13B H 0.8455 0.4757 0.0132 0.086 Uiso 1 calc GR
H13C H 0.8603 0.5653 0.1134 0.086 Uiso 1 calc GR
C5 C 0.2294(4) 0.0379(3) 0.5567(3) 0.0486(8) Uani 1 d .
H5A H 0.2657 -0.0676 0.5811 0.058 Uiso 1 calc R
H5B H 0.1247 0.0548 0.5318 0.058 Uiso 1 calc R
C6 C 0.2393(4) 0.0800(3) 0.6838(3) 0.0496(8) Uani 1 d .
H6A H 0.1463 0.0682 0.7376 0.060 Uiso 1 calc R
H6B H 0.3193 0.0119 0.7430 0.060 Uiso 1 calc R
C7 C 0.2672(4) 0.2328(4) 0.6530(3) 0.0529(8) Uani 1 d .
H7A H 0.1813 0.3023 0.6049 0.063 Uiso 1 calc R
H7B H 0.2793 0.2490 0.7413 0.063 Uiso 1 calc R
C17 C 0.2336(4) 0.8562(4) 0.0965(4) 0.0652(10) Uani 1 d .
H17A H 0.3074 0.9211 0.0708 0.098 Uiso 1 calc GR
H17B H 0.1399 0.9085 0.1178 0.098 Uiso 1 calc GR
H17C H 0.2207 0.8231 0.0191 0.098 Uiso 1 calc GR
C16 C 0.1682(3) 0.6259(4) 0.2694(4) 0.0614(9) Uani 1 d .
H16A H 0.1580 0.5842 0.1973 0.092 Uiso 1 calc GR
H16B H 0.0740 0.6824 0.2833 0.092 Uiso 1 calc GR
H16C H 0.1976 0.5474 0.3565 0.092 Uiso 1 calc GR
C8 C 0.4013(4) 0.2605(3) 0.5646(3) 0.0457(7) Uani 1 d .
H8 H 0.4859 0.1906 0.6175 0.055 Uiso 1 calc R

loop_
_atom_site_aniso_label
_atom_site_aniso_U_11
_atom_site_aniso_U_22
_atom_site_aniso_U_33
_atom_site_aniso_U_23
_atom_site_aniso_U_13
_atom_site_aniso_U_12
Al1 0.0316(4) 0.0340(4) 0.0260(4) -0.0084(3) 0.0068(3) -0.0088(3)
O1 0.0360(9) 0.0314(10) 0.0278(9) -0.0081(7) 0.0070(7) -0.0121(8)
N1 0.0372(12) 0.0364(12) 0.0332(12) -0.0115(10) 0.0052(9) -0.0107(10)
C11 0.0335(14) 0.0440(16) 0.0365(14) -0.0145(12) 0.0070(11) -0.0071(12)
C10 0.0375(14) 0.0345(14) 0.0309(13) -0.0088(11) 0.0059(11) -0.0073(11)
C2 0.0415(16) 0.0435(16) 0.0432(16) -0.0213(13) -0.0022(13) -0.0019(13)
C4 0.0340(13) 0.0269(13) 0.0411(15) -0.0084(11) -0.0006(11) -0.0045(11)
C3 0.0421(15) 0.0365(15) 0.0519(18) -0.0198(13) -0.0011(13) -0.0086(12)
C1 0.0344(14) 0.0422(16) 0.0334(14) -0.0146(12) 0.0038(11) -0.0032(12)
C14 0.0386(15) 0.0412(15) 0.0310(13) -0.0110(12) 0.0058(11) -0.0106(12)
C9 0.0377(14) 0.0354(14) 0.0332(14) -0.0104(11) 0.0045(11) -0.0096(11)
C15 0.0438(16) 0.0493(18) 0.0382(15) -0.0181(13) -0.0016(12) -0.0010(13)
C12 0.0399(16) 0.0481(18) 0.0542(19) -0.0127(15) 0.0136(14) -0.0034(14)
C13 0.0461(18) 0.073(2) 0.0337(16) -0.0036(15) 0.0118(13) 0.0049(16)
C5 0.0551(18) 0.0411(17) 0.0486(18) -0.0083(14) 0.0053(14) -0.0219(14)
C6 0.0550(19) 0.0442(17) 0.0462(17) -0.0076(14) 0.0167(14) -0.0221(15)
C7 0.065(2) 0.057(2) 0.0445(17) -0.0203(15) 0.0229(15) -0.0322(17)
C17 0.066(2) 0.061(2) 0.058(2) -0.0157(18) -0.0146(18) 0.0157(18)
C16 0.0386(17) 0.082(3) 0.063(2) -0.0245(19) 0.0048(15) -0.0098(17)
C8 0.0570(18) 0.0450(17) 0.0375(15) -0.0127(13) 0.0109(13) -0.0217(14)

loop_
_atom_type_symbol
_atom_type_description
_atom_type_scat_dispersion_real
_atom_type_scat_dispersion_imag
_atom_type_scat_source
C C 0.0030 0.0020 'International Tables Vol C Tables 4.2.6.8 and 6.1.1.4'
H H 0.0000 0.0000 'International Tables Vol C Tables 4.2.6.8 and 6.1.1.4'
Al Al 0.0650 0.0510 'International Tables Vol C Tables 4.2.6.8 and 6.1.1.4'
N N 0.0060 0.0030 'International Tables Vol C Tables 4.2.6.8 and 6.1.1.4'
O O 0.0110 0.0060 'International Tables Vol C Tables 4.2.6.8 and 6.1.1.4'

loop_
_geom_angle_atom_site_label_1
_geom_angle_atom_site_label_2
_geom_angle_atom_site_label_3
_geom_angle
_geom_angle_site_symmetry_1
_geom_angle_site_symmetry_3
O1 Al1 Al1 36.56(5) 2_666 2_666
O1 Al1 Al1 38.63(6) . 2_666
O1 Al1 O1 75.19(8) . 2_666
O1 Al1 N1 78.06(8) . .
O1 Al1 N1 153.22(8) 2_666 .
O1 Al1 C10 98.95(10) 2_666 .
O1 Al1 C10 115.99(10) . .
O1 Al1 C14 98.00(10) 2_666 .
O1 Al1 C14 121.41(10) . .
N1 Al1 Al1 116.68(7) . 2_666
C10 Al1 Al1 111.75(9) . 2_666
C10 Al1 N1 93.77(11) . .
C10 Al1 C14 122.51(11) . .
C14 Al1 Al1 114.26(9) . 2_666
C14 Al1 N1 94.80(11) . .
Al1 O1 Al1 104.81(8) . 2_666
C8 O1 Al1 130.43(16) . 2_666
C8 O1 Al1 121.96(16) . .
C1 N1 Al1 128.72(18) . .
C1 N1 C9 118.5(2) . .
C9 N1 Al1 112.65(18) . .
C10 C11 H11 107.7 . .
C12 C11 H11 107.7 . .
C12 C11 C10 113.4(2) . .
C13 C11 H11 107.7 . .
C13 C11 C10 110.6(2) . .
C13 C11 C12 109.5(2) . .
Al1 C10 H10A 107.0 . .
Al1 C10 H10B 107.0 . .
C11 C10 Al1 121.31(19) . .
C11 C10 H10A 107.0 . .
C11 C10 H10B 107.0 . .
H10A C10 H10B 106.7 . .
C3 C2 H2 120.6 . .
C1 C2 H2 120.6 . .
C1 C2 C3 118.8(3) . .
C3 C4 C9 117.4(3) . .
C3 C4 C5 122.2(3) . .
C9 C4 C5 120.3(3) . .
C2 C3 H3 120.0 . .
C4 C3 C2 120.1(3) . .
C4 C3 H3 120.0 . .
N1 C1 C2 122.1(3) . .
N1 C1 H1 118.9 . .
C2 C1 H1 118.9 . .
Al1 C14 H14A 107.4 . .
Al1 C14 H14B 107.4 . .
H14A C14 H14B 107.0 . .
C15 C14 Al1 119.48(18) . .
C15 C14 H14A 107.4 . .
C15 C14 H14B 107.4 . .
N1 C9 C4 123.1(3) . .
N1 C9 C8 114.2(2) . .
C4 C9 C8 122.7(2) . .
C14 C15 H15 107.5 . .
C17 C15 C14 112.4(3) . .
C17 C15 H15 107.5 . .
C16 C15 C14 111.6(3) . .
C16 C15 H15 107.5 . .
C16 C15 C17 110.1(3) . .
C11 C12 H12A 109.5 . .
C11 C12 H12B 109.5 . .
C11 C12 H12C 109.5 . .
H12A C12 H12B 109.5 . .
H12A C12 H12C 109.5 . .
H12B C12 H12C 109.5 . .
C11 C13 H13A 109.5 . .
C11 C13 H13B 109.5 . .
C11 C13 H13C 109.5 . .
H13A C13 H13B 109.5 . .
H13A C13 H13C 109.5 . .
H13B C13 H13C 109.5 . .
C4 C5 H5A 108.4 . .
C4 C5 H5B 108.4 . .
C4 C5 C6 115.3(2) . .
H5A C5 H5B 107.5 . .
C6 C5 H5A 108.4 . .
C6 C5 H5B 108.4 . .
C5 C6 H6A 108.6 . .
C5 C6 H6B 108.6 . .
H6A C6 H6B 107.6 . .
C7 C6 C5 114.6(2) . .
C7 C6 H6A 108.6 . .
C7 C6 H6B 108.6 . .
C6 C7 H7A 109.4 . .
C6 C7 H7B 109.4 . .
H7A C7 H7B 108.0 . .
C8 C7 C6 111.3(3) . .
C8 C7 H7A 109.4 . .
C8 C7 H7B 109.4 . .
C15 C17 H17A 109.5 . .
C15 C17 H17B 109.5 . .
C15 C17 H17C 109.5 . .
H17A C17 H17B 109.5 . .
H17A C17 H17C 109.5 . .
H17B C17 H17C 109.5 . .
C15 C16 H16A 109.5 . .
C15 C16 H16B 109.5 . .
C15 C16 H16C 109.5 . .
H16A C16 H16B 109.5 . .
H16A C16 H16C 109.5 . .
H16B C16 H16C 109.5 . .
O1 C8 C9 108.2(2) . .
O1 C8 C7 117.1(3) . .
O1 C8 H8 107.1 . .
C9 C8 H8 107.1 . .
C7 C8 C9 109.7(3) . .
C7 C8 H8 107.1 . .

loop_
_geom_bond_atom_site_label_1
_geom_bond_atom_site_label_2
_geom_bond_distance
_geom_bond_site_symmetry_2
Al1 Al1 3.0177(16) 2_666
Al1 O1 1.9488(19) 2_666
Al1 O1 1.8592(19) .
Al1 N1 2.153(2) .
Al1 C10 2.001(3) .
Al1 C14 2.001(3) .
O1 Al1 1.9488(19) 2_666
O1 C8 1.409(3) .
N1 C1 1.339(3) .
N1 C9 1.348(3) .
C11 H11 1.0000 .
C11 C10 1.534(4) .
C11 C12 1.530(4) .
C11 C13 1.525(4) .
C10 H10A 0.9900 .
C10 H10B 0.9900 .
C2 H2 0.9500 .
C2 C3 1.387(4) .
C2 C1 1.377(4) .
C4 C3 1.381(4) .
C4 C9 1.385(4) .
C4 C5 1.508(4) .
C3 H3 0.9500 .
C1 H1 0.9500 .
C14 H14A 0.9900 .
C14 H14B 0.9900 .
C14 C15 1.543(4) .
C9 C8 1.506(4) .
C15 H15 1.0000 .
C15 C17 1.530(4) .
C15 C16 1.525(4) .
C12 H12A 0.9800 .
C12 H12B 0.9800 .
C12 H12C 0.9800 .
C13 H13A 0.9800 .
C13 H13B 0.9800 .
C13 H13C 0.9800 .
C5 H5A 0.9900 .
C5 H5B 0.9900 .
C5 C6 1.513(4) .
C6 H6A 0.9900 .
C6 H6B 0.9900 .
C6 C7 1.504(4) .
C7 H7A 0.9900 .
C7 H7B 0.9900 .
C7 C8 1.491(4) .
C17 H17A 0.9800 .
C17 H17B 0.9800 .
C17 H17C 0.9800 .
C16 H16A 0.9800 .
C16 H16B 0.9800 .
C16 H16C 0.9800 .
C8 H8 1.0000 .

loop_
_geom_torsion_atom_site_label_1
_geom_torsion_atom_site_label_2
_geom_torsion_atom_site_label_3
_geom_torsion_atom_site_label_4
_geom_torsion
_geom_torsion_site_symmetry_1
_geom_torsion_site_symmetry_4
Al1 Al1 O1 C8 -162.9(2) 2_666 .
Al1 Al1 N1 C1 168.9(2) 2_666 .
Al1 Al1 N1 C9 -6.5(2) 2_666 .
Al1 Al1 C10 C11 177.97(19) 2_666 .
Al1 Al1 C14 C15 -27.5(2) 2_666 .
Al1 O1 C8 C9 -26.0(3) . .
Al1 O1 C8 C9 175.95(16) 2_666 .
Al1 O1 C8 C7 51.4(4) 2_666 .
Al1 O1 C8 C7 -150.6(2) . .
Al1 N1 C1 C2 -175.4(2) . .
Al1 N1 C9 C4 173.8(2) . .
Al1 N1 C9 C8 -6.2(3) . .
Al1 C14 C15 C17 171.5(2) . .
Al1 C14 C15 C16 -64.3(3) . .
O1 Al1 O1 Al1 0.0 2_666 2_666
O1 Al1 O1 C8 -162.9(2) 2_666 .
O1 Al1 N1 C1 167.1(2) 2_666 .
O1 Al1 N1 C1 169.8(2) . .
O1 Al1 N1 C9 -5.63(18) . .
O1 Al1 N1 C9 -8.3(3) 2_666 .
O1 Al1 C10 C11 135.8(2) . .
O1 Al1 C10 C11 -146.4(2) 2_666 .
O1 Al1 C14 C15 -61.8(2) 2_666 .
O1 Al1 C14 C15 15.7(3) . .
N1 Al1 O1 Al1 -178.75(10) . 2_666
N1 Al1 O1 C8 18.4(2) . .
N1 Al1 C10 C11 57.3(2) . .
N1 Al1 C14 C15 94.6(2) . .
N1 C9 C8 O1 18.7(3) . .
N1 C9 C8 C7 147.5(3) . .
C10 Al1 O1 Al1 92.88(12) . 2_666
C10 Al1 O1 C8 -70.0(2) . .
C10 Al1 N1 C1 -74.4(2) . .
C10 Al1 N1 C9 110.2(2) . .
C10 Al1 C14 C15 -167.8(2) . .
C4 C9 C8 O1 -161.3(2) . .
C4 C9 C8 C7 -32.4(4) . .
C4 C5 C6 C7 27.3(4) . .
C3 C2 C1 N1 1.7(4) . .
C3 C4 C9 N1 2.8(4) . .
C3 C4 C9 C8 -177.2(3) . .
C3 C4 C5 C6 -179.5(3) . .
C1 N1 C9 C4 -2.2(4) . .
C1 N1 C9 C8 177.9(2) . .
C1 C2 C3 C4 -1.0(4) . .
C14 Al1 O1 Al1 -90.42(13) . 2_666
C14 Al1 O1 C8 106.7(2) . .
C14 Al1 N1 C1 48.7(2) . .
C14 Al1 N1 C9 -126.74(19) . .
C14 Al1 C10 C11 -40.9(3) . .
C9 N1 C1 C2 -0.2(4) . .
C9 C4 C3 C2 -1.2(4) . .
C9 C4 C5 C6 -2.9(4) . .
C12 C11 C10 Al1 -174.18(19) . .
C13 C11 C10 Al1 62.4(3) . .
C5 C4 C3 C2 175.5(3) . .
C5 C4 C9 N1 -173.9(3) . .
C5 C4 C9 C8 6.1(4) . .
C5 C6 C7 C8 -54.9(4) . .
C6 C7 C8 O1 179.0(3) . .
C6 C7 C8 C9 55.2(4) . .
